data_7025618
loop_
_publ_author_name
'Nieland, Anja'
'Mix, Andreas'
'Neumann, Beate'
'Stammler, Hans-Georg'
'Mitzel, Norbert W.'

_publ_section_title
;
 Cationic rare-earth-metal methyl complexes: a new preparative access
 exemplified for Y and Pr.
;
_journal_issue 29
_journal_name_full 'Dalton transactions (Cambridge, England : 2003)'
_journal_page_first 6753
_journal_page_last 6760
_journal_paper_doi 10.1039/c002252g
_journal_volume 39
_journal_year 2010
_chemical_formula_moiety 'C21 H43 O8 Pr, 2(C4 H12 Al)'
_chemical_formula_sum 'C29 H67 Al2 O8 Pr'
_chemical_formula_weight 738.70
_chemical_name_systematic ?
_space_group_IT_number 14
_symmetry_cell_setting monoclinic
_symmetry_space_group_name_Hall '-P 2yn'
_symmetry_space_group_name_H-M 'P 1 21/n 1'
_atom_sites_solution_hydrogens geom
_atom_sites_solution_primary direct
_atom_sites_solution_secondary difmap
_audit_creation_method SHELXL-97
_cell_angle_alpha 90.00
_cell_angle_beta 92.5470(7)
_cell_angle_gamma 90.00
_cell_formula_units_Z 4
_cell_length_a 11.86100(10)
_cell_length_b 14.7330(2)
_cell_length_c 21.8646(2)
_cell_measurement_reflns_used 77585
_cell_measurement_temperature 100(2)
_cell_measurement_theta_max 27.485
_cell_measurement_theta_min 2.910
_cell_volume 3817.02(7)
_computing_cell_refinement 'HKL Scalepack (Otwinowski & Minor 1997)'
_computing_data_collection 'Collect, Bruker AXS, 2004'
_computing_data_reduction 'Denzo and Scalepack (Otwinowski & Minor, 1997)'
_computing_molecular_graphics 'SHELXTL-PLUS (1990)'
_computing_publication_material 'SHELXL-97 (Sheldrick, 1997)'
_computing_structure_refinement 'SHELXL-97 (Sheldrick, 1997)'
_computing_structure_solution 'SHELXS-97 (Sheldrick, 1990)'
_diffrn_ambient_temperature 100(2)
_diffrn_measured_fraction_theta_full 0.998
_diffrn_measured_fraction_theta_max 0.998
_diffrn_measurement_device_type KappaCCD
_diffrn_measurement_method CCD
_diffrn_radiation_monochromator graphite
_diffrn_radiation_source 'fine-focus sealed tube'
_diffrn_radiation_type MoK\a
_diffrn_radiation_wavelength 0.71073
_diffrn_reflns_av_R_equivalents 0.043
_diffrn_reflns_av_sigmaI/netI 0.0262
_diffrn_reflns_limit_h_max 15
_diffrn_reflns_limit_h_min -15
_diffrn_reflns_limit_k_max 19
_diffrn_reflns_limit_k_min -19
_diffrn_reflns_limit_l_max 28
_diffrn_reflns_limit_l_min -28
_diffrn_reflns_number 80699
_diffrn_reflns_theta_full 27.47
_diffrn_reflns_theta_max 27.47
_diffrn_reflns_theta_min 2.92
_exptl_absorpt_coefficient_mu 1.362
_exptl_absorpt_correction_T_max 0.8989
_exptl_absorpt_correction_T_min 0.6855
_exptl_absorpt_correction_type multi-scan
_exptl_absorpt_process_details 'Denzo and Scalepack (Otwinowski & Minor, 1997)'
_exptl_crystal_colour Colourless
_exptl_crystal_density_diffrn 1.285
_exptl_crystal_density_method 'not measured'
_exptl_crystal_description fragment
_exptl_crystal_F_000 1560
_exptl_crystal_size_max 0.30
_exptl_crystal_size_mid 0.27
_exptl_crystal_size_min 0.08
_refine_diff_density_max 0.882
_refine_diff_density_min -0.818
_refine_diff_density_rms 0.069
_refine_ls_extinction_method none
_refine_ls_goodness_of_fit_ref 1.033
_refine_ls_hydrogen_treatment constr
_refine_ls_matrix_type full
_refine_ls_number_parameters 370
_refine_ls_number_reflns 8736
_refine_ls_number_restraints 0
_refine_ls_restrained_S_all 1.033
_refine_ls_R_factor_all 0.0321
_refine_ls_R_factor_gt 0.0255
_refine_ls_shift/su_max 0.001
_refine_ls_shift/su_mean 0.000
_refine_ls_structure_factor_coef Fsqd
_refine_ls_weighting_details 'calc w=1/[\s^2^(Fo^2^)+(0.0276P)^2^+3.2168P] where P=(Fo^2^+2Fc^2^)/3'
_refine_ls_weighting_scheme calc
_refine_ls_wR_factor_gt 0.0606
_refine_ls_wR_factor_ref 0.0635
_reflns_number_gt 7629
_reflns_number_total 8736
_reflns_threshold_expression >2sigma(I)
_cod_data_source_file c002252g.txt
_cod_data_source_block compound6
_cod_depositor_comments
;
The following automatic conversions were performed:

'_symmetry_cell_setting' value 'Monoclinic' changed to 'monoclinic'
according to /home/saulius/struct/CIF-dictionaries/cif_core.dic
dictionary named 'cif_core.dic' version 2.4.2 from 2011-04-26.

Automatic conversion script
Id: cif_fix_values 1891 2012-01-12 08:04:46Z andrius 
;
_cod_original_sg_symbol_H-M 'P 21/n'
_cod_database_code 7025618

loop_
_symmetry_equiv_pos_as_xyz
'x, y, z'
'-x+1/2, y+1/2, -z+1/2'
'-x, -y, -z'
'x-1/2, -y-1/2, z-1/2'

loop_
_atom_site_label
_atom_site_type_symbol
_atom_site_fract_x
_atom_site_fract_y
_atom_site_fract_z
_atom_site_U_iso_or_equiv
_atom_site_adp_type
_atom_site_occupancy
_atom_site_symmetry_multiplicity
_atom_site_calc_flag
_atom_site_refinement_flags
Pr1 Pr 0.351845(9) 0.236937(7) 0.165022(5) 0.01863(4) Uani 1 1 d .
Al1 Al 0.83641(6) 0.18915(5) -0.02209(3) 0.03157(16) Uani 1 1 d .
Al2 Al 0.84720(6) 0.14670(5) 0.35115(3) 0.02791(15) Uani 1 1 d .
O1 O 0.16615(13) 0.17438(11) 0.20501(7) 0.0284(3) Uani 1 1 d .
O2 O 0.34972(13) 0.19244(11) 0.27849(7) 0.0289(3) Uani 1 1 d .
O3 O 0.53219(14) 0.27399(11) 0.23558(7) 0.0316(4) Uani 1 1 d .
O4 O 0.51141(14) 0.33576(13) 0.12083(8) 0.0365(4) Uani 1 1 d .
O5 O 0.41971(14) 0.20013(11) 0.05608(7) 0.0308(4) Uani 1 1 d .
O6 O 0.25128(13) 0.10247(10) 0.10489(7) 0.0275(3) Uani 1 1 d .
O7 O 0.19276(13) 0.30435(10) 0.09457(7) 0.0268(3) Uani 1 1 d .
O8 O 0.47458(12) 0.09269(10) 0.18136(7) 0.0255(3) Uani 1 1 d .
C1 C 0.1527(2) 0.18797(19) 0.26974(11) 0.0365(6) Uani 1 1 d .
H1A H 0.0836 0.1567 0.2823 0.044 Uiso 1 1 calc R
H1B H 0.1445 0.2536 0.2783 0.044 Uiso 1 1 calc R
C2 C 0.2533(2) 0.15132(18) 0.30557(11) 0.0336(5) Uani 1 1 d .
H2A H 0.2504 0.1681 0.3493 0.040 Uiso 1 1 calc R
H2B H 0.2566 0.0844 0.3023 0.040 Uiso 1 1 calc R
C3 C 0.4538(2) 0.18391(18) 0.31411(10) 0.0341(5) Uani 1 1 d .
H3A H 0.4944 0.1282 0.3024 0.041 Uiso 1 1 calc R
H3B H 0.4391 0.1806 0.3583 0.041 Uiso 1 1 calc R
C4 C 0.5226(2) 0.26668(18) 0.30089(11) 0.0363(6) Uani 1 1 d .
H4A H 0.4855 0.3215 0.3167 0.044 Uiso 1 1 calc R
H4B H 0.5985 0.2615 0.3213 0.044 Uiso 1 1 calc R
C5 C 0.5924(2) 0.35503(18) 0.22046(13) 0.0419(6) Uani 1 1 d .
H5A H 0.6635 0.3594 0.2458 0.050 Uiso 1 1 calc R
H5B H 0.5460 0.4093 0.2283 0.050 Uiso 1 1 calc R
C6 C 0.6174(2) 0.34999(19) 0.15433(13) 0.0428(7) Uani 1 1 d .
H6A H 0.6529 0.4071 0.1411 0.051 Uiso 1 1 calc R
H6B H 0.6698 0.2992 0.1470 0.051 Uiso 1 1 calc R
C7 C 0.5238(2) 0.3360(2) 0.05557(12) 0.0416(6) Uani 1 1 d .
H7A H 0.5961 0.3649 0.0459 0.050 Uiso 1 1 calc R
H7B H 0.4616 0.3710 0.0352 0.050 Uiso 1 1 calc R
C8 C 0.5213(2) 0.2412(2) 0.03322(12) 0.0410(7) Uani 1 1 d .
H8A H 0.5191 0.2398 -0.0121 0.049 Uiso 1 1 calc R
H8B H 0.5892 0.2080 0.0488 0.049 Uiso 1 1 calc R
C9 C 0.3967(2) 0.11086(17) 0.03350(11) 0.0384(6) Uani 1 1 d .
H9A H 0.4427 0.0658 0.0571 0.046 Uiso 1 1 calc R
H9B H 0.4151 0.1065 -0.0101 0.046 Uiso 1 1 calc R
C10 C 0.2751(2) 0.09319(16) 0.04050(10) 0.0368(6) Uani 1 1 d .
H10A H 0.2293 0.1371 0.0157 0.044 Uiso 1 1 calc R
H10B H 0.2558 0.0312 0.0261 0.044 Uiso 1 1 calc R
C11 C 0.1348(2) 0.08629(17) 0.11519(12) 0.0370(6) Uani 1 1 d .
H11A H 0.1115 0.0263 0.0985 0.044 Uiso 1 1 calc R
H11B H 0.0873 0.1336 0.0947 0.044 Uiso 1 1 calc R
C12 C 0.1214(2) 0.08879(16) 0.18237(13) 0.0375(6) Uani 1 1 d .
H12A H 0.0407 0.0834 0.1915 0.045 Uiso 1 1 calc R
H12B H 0.1629 0.0377 0.2023 0.045 Uiso 1 1 calc R
C13 C 0.3020(2) 0.38445(16) 0.21206(11) 0.0318(5) Uani 1 1 d .
H13A H 0.2203 0.3870 0.2169 0.048 Uiso 1 1 calc R
H13B H 0.3246 0.4343 0.1855 0.048 Uiso 1 1 calc R
H13C H 0.3414 0.3902 0.2522 0.048 Uiso 1 1 calc R
C14 C 0.2225(2) 0.36952(16) 0.04770(11) 0.0324(5) Uani 1 1 d .
H14A H 0.2493 0.3378 0.0112 0.039 Uiso 1 1 calc R
H14B H 0.2828 0.4108 0.0636 0.039 Uiso 1 1 calc R
C15 C 0.1154(2) 0.42201(17) 0.03181(11) 0.0374(6) Uani 1 1 d .
H15A H 0.0685 0.3907 -0.0003 0.045 Uiso 1 1 calc R
H15B H 0.1324 0.4843 0.0179 0.045 Uiso 1 1 calc R
C16 C 0.0583(2) 0.42290(16) 0.09238(11) 0.0339(5) Uani 1 1 d .
H16A H 0.0928 0.4684 0.1208 0.041 Uiso 1 1 calc R
H16B H -0.0236 0.4352 0.0867 0.041 Uiso 1 1 calc R
C17 C 0.0802(2) 0.32767(16) 0.11478(12) 0.0326(5) Uani 1 1 d .
H17A H 0.0782 0.3248 0.1600 0.039 Uiso 1 1 calc R
H17B H 0.0228 0.2854 0.0969 0.039 Uiso 1 1 calc R
C18 C 0.4313(2) 0.00557(16) 0.20087(12) 0.0336(5) Uani 1 1 d .
H18A H 0.3821 -0.0215 0.1680 0.040 Uiso 1 1 calc R
H18B H 0.3867 0.0132 0.2378 0.040 Uiso 1 1 calc R
C19 C 0.5315(2) -0.05421(18) 0.21484(13) 0.0417(6) Uani 1 1 d .
H19A H 0.5187 -0.1160 0.1982 0.050 Uiso 1 1 calc R
H19B H 0.5481 -0.0584 0.2595 0.050 Uiso 1 1 calc R
C20 C 0.6261(3) -0.00746(19) 0.1835(2) 0.0669(11) Uani 1 1 d .
H20A H 0.6981 -0.0150 0.2076 0.080 Uiso 1 1 calc R
H20B H 0.6348 -0.0335 0.1422 0.080 Uiso 1 1 calc R
C21 C 0.5962(2) 0.0874(2) 0.17897(17) 0.0563(9) Uani 1 1 d .
H21A H 0.6212 0.1132 0.1400 0.068 Uiso 1 1 calc R
H21B H 0.6327 0.1219 0.2133 0.068 Uiso 1 1 calc R
C22 C 0.8081(2) 0.1196(2) 0.05500(12) 0.0451(7) Uani 1 1 d .
H22A H 0.8218 0.1593 0.0906 0.068 Uiso 1 1 calc R
H22B H 0.8590 0.0673 0.0581 0.068 Uiso 1 1 calc R
H22C H 0.7297 0.0985 0.0538 0.068 Uiso 1 1 calc R
C23 C 0.9986(3) 0.1680(3) -0.04072(13) 0.0582(9) Uani 1 1 d .
H23A H 1.0148 0.1976 -0.0795 0.087 Uiso 1 1 calc R
H23B H 1.0125 0.1027 -0.0441 0.087 Uiso 1 1 calc R
H23C H 1.0475 0.1934 -0.0077 0.087 Uiso 1 1 calc R
C24 C 0.8119(2) 0.32366(18) -0.01198(12) 0.0383(6) Uani 1 1 d .
H24A H 0.8227 0.3399 0.0313 0.057 Uiso 1 1 calc R
H24B H 0.7350 0.3394 -0.0264 0.057 Uiso 1 1 calc R
H24C H 0.8662 0.3570 -0.0359 0.057 Uiso 1 1 calc R
C25 C 0.7315(3) 0.14813(18) -0.09157(13) 0.0485(7) Uani 1 1 d .
H25A H 0.6588 0.1792 -0.0891 0.073 Uiso 1 1 calc R
H25B H 0.7201 0.0824 -0.0888 0.073 Uiso 1 1 calc R
H25C H 0.7646 0.1628 -0.1306 0.073 Uiso 1 1 calc R
C26 C 0.8488(2) 0.1753(2) 0.26081(11) 0.0399(6) Uani 1 1 d .
H26A H 0.7778 0.2049 0.2477 0.060 Uiso 1 1 calc R
H26B H 0.8574 0.1190 0.2377 0.060 Uiso 1 1 calc R
H26C H 0.9121 0.2160 0.2532 0.060 Uiso 1 1 calc R
C27 C 0.7168(2) 0.06472(18) 0.36892(13) 0.0402(6) Uani 1 1 d .
H27A H 0.7349 0.0298 0.4062 0.060 Uiso 1 1 calc R
H27B H 0.7028 0.0230 0.3345 0.060 Uiso 1 1 calc R
H27C H 0.6492 0.1015 0.3747 0.060 Uiso 1 1 calc R
C28 C 0.98975(19) 0.08649(17) 0.38500(11) 0.0310(5) Uani 1 1 d .
H28A H 1.0495 0.1321 0.3906 0.047 Uiso 1 1 calc R
H28B H 1.0136 0.0399 0.3563 0.047 Uiso 1 1 calc R
H28C H 0.9754 0.0583 0.4245 0.047 Uiso 1 1 calc R
C29 C 0.8313(2) 0.26552(17) 0.39453(11) 0.0352(5) Uani 1 1 d .
H29A H 0.8216 0.2545 0.4382 0.053 Uiso 1 1 calc R
H29B H 0.7654 0.2981 0.3771 0.053 Uiso 1 1 calc R
H29C H 0.8993 0.3021 0.3895 0.053 Uiso 1 1 calc R

loop_
_atom_site_aniso_label
_atom_site_aniso_U_11
_atom_site_aniso_U_22
_atom_site_aniso_U_33
_atom_site_aniso_U_23
_atom_site_aniso_U_13
_atom_site_aniso_U_12
Pr1 0.01835(6) 0.01954(6) 0.01800(6) 0.00039(4) 0.00087(4) -0.00011(4)
Al1 0.0318(4) 0.0365(4) 0.0260(3) -0.0050(3) -0.0028(3) 0.0065(3)
Al2 0.0231(3) 0.0338(4) 0.0267(3) -0.0051(3) 0.0001(3) -0.0005(3)
O1 0.0254(8) 0.0294(8) 0.0308(8) 0.0073(7) 0.0048(6) -0.0012(6)
O2 0.0313(9) 0.0338(9) 0.0214(8) 0.0033(6) 0.0000(6) -0.0022(7)
O3 0.0327(9) 0.0310(9) 0.0301(9) 0.0026(7) -0.0090(7) -0.0109(7)
O4 0.0265(9) 0.0492(11) 0.0338(9) 0.0104(8) 0.0009(7) -0.0100(8)
O5 0.0331(9) 0.0345(9) 0.0252(8) 0.0018(7) 0.0074(7) 0.0094(7)
O6 0.0302(8) 0.0233(8) 0.0284(8) -0.0021(6) -0.0056(6) 0.0019(6)
O7 0.0259(8) 0.0258(8) 0.0287(8) 0.0022(6) -0.0002(6) 0.0060(6)
O8 0.0201(8) 0.0273(8) 0.0290(8) 0.0051(6) 0.0006(6) 0.0029(6)
C1 0.0319(13) 0.0452(15) 0.0332(13) 0.0108(11) 0.0122(10) 0.0091(11)
C2 0.0351(13) 0.0384(14) 0.0281(12) 0.0097(10) 0.0098(10) 0.0037(11)
C3 0.0393(14) 0.0416(14) 0.0207(11) -0.0005(10) -0.0065(10) -0.0004(11)
C4 0.0415(15) 0.0390(14) 0.0271(12) -0.0020(10) -0.0137(11) -0.0046(11)
C5 0.0385(15) 0.0330(13) 0.0528(16) 0.0059(12) -0.0126(12) -0.0154(11)
C6 0.0284(13) 0.0397(15) 0.0594(18) 0.0143(13) -0.0055(12) -0.0140(11)
C7 0.0307(13) 0.0569(18) 0.0376(14) 0.0170(12) 0.0070(11) -0.0037(12)
C8 0.0260(12) 0.0699(19) 0.0278(12) 0.0130(12) 0.0099(10) 0.0139(12)
C9 0.0570(17) 0.0350(14) 0.0235(12) 0.0020(10) 0.0049(11) 0.0192(12)
C10 0.0633(18) 0.0221(12) 0.0238(11) -0.0029(9) -0.0118(11) 0.0035(11)
C11 0.0296(13) 0.0266(12) 0.0536(16) -0.0021(11) -0.0113(11) -0.0026(10)
C12 0.0232(12) 0.0244(12) 0.0652(18) 0.0082(11) 0.0044(11) -0.0029(9)
C13 0.0390(14) 0.0263(12) 0.0301(12) -0.0019(9) 0.0001(10) 0.0011(10)
C14 0.0409(14) 0.0293(12) 0.0272(12) 0.0049(9) 0.0045(10) 0.0064(10)
C15 0.0447(15) 0.0315(13) 0.0357(13) 0.0065(10) -0.0037(11) 0.0100(11)
C16 0.0331(13) 0.0262(12) 0.0417(14) -0.0019(10) -0.0042(11) 0.0077(10)
C17 0.0251(12) 0.0308(12) 0.0418(14) 0.0039(10) 0.0016(10) 0.0071(10)
C18 0.0306(13) 0.0235(12) 0.0459(14) 0.0026(10) -0.0054(11) -0.0023(10)
C19 0.0395(15) 0.0338(14) 0.0520(16) 0.0077(12) 0.0041(12) 0.0109(11)
C20 0.0340(16) 0.0297(15) 0.138(3) 0.0002(18) 0.0191(18) 0.0080(12)
C21 0.0245(14) 0.0576(19) 0.088(2) 0.0354(17) 0.0156(14) 0.0131(13)
C22 0.0472(17) 0.0510(17) 0.0376(15) 0.0011(12) 0.0064(12) 0.0086(13)
C23 0.0478(18) 0.094(3) 0.0334(15) 0.0197(15) 0.0069(13) 0.0323(17)
C24 0.0376(14) 0.0385(14) 0.0385(14) -0.0110(11) -0.0013(11) -0.0042(11)
C25 0.068(2) 0.0292(13) 0.0459(16) -0.0014(12) -0.0228(14) 0.0026(13)
C26 0.0291(13) 0.0570(17) 0.0330(13) -0.0063(12) -0.0041(10) 0.0056(12)
C27 0.0236(12) 0.0357(14) 0.0612(17) -0.0063(12) 0.0020(11) -0.0002(10)
C28 0.0259(12) 0.0377(13) 0.0297(12) -0.0008(10) 0.0029(9) -0.0038(10)
C29 0.0393(14) 0.0362(13) 0.0300(12) -0.0031(10) -0.0011(10) -0.0020(11)

loop_
_atom_type_symbol
_atom_type_description
_atom_type_scat_dispersion_real
_atom_type_scat_dispersion_imag
_atom_type_scat_source
C C 0.0033 0.0016 'International Tables Vol C Tables 4.2.6.8 and 6.1.1.4'
H H 0.0000 0.0000 'International Tables Vol C Tables 4.2.6.8 and 6.1.1.4'
Al Al 0.0645 0.0514 'International Tables Vol C Tables 4.2.6.8 and 6.1.1.4'
O O 0.0106 0.0060 'International Tables Vol C Tables 4.2.6.8 and 6.1.1.4'
Pr Pr -0.2180 2.8214 'International Tables Vol C Tables 4.2.6.8 and 6.1.1.4'

loop_
_geom_angle_atom_site_label_1
_geom_angle_atom_site_label_2
_geom_angle_atom_site_label_3
_geom_angle
C13 Pr1 O2 79.09(7)
C13 Pr1 O1 87.12(7)
O2 Pr1 O1 62.32(5)
C13 Pr1 O7 74.31(6)
O2 Pr1 O7 129.55(5)
O1 Pr1 O7 74.14(5)
C13 Pr1 O8 143.33(6)
O2 Pr1 O8 71.76(5)
O1 Pr1 O8 98.24(5)
O7 Pr1 O8 142.10(5)
C13 Pr1 O5 130.45(7)
O2 Pr1 O5 147.91(5)
O1 Pr1 O5 122.64(5)
O7 Pr1 O5 77.40(5)
O8 Pr1 O5 76.16(5)
C13 Pr1 O4 81.67(7)
O2 Pr1 O4 122.63(5)
O1 Pr1 O4 166.22(5)
O7 Pr1 O4 95.01(5)
O8 Pr1 O4 95.54(5)
O5 Pr1 O4 61.22(6)
C13 Pr1 O6 138.85(7)
O2 Pr1 O6 105.47(5)
O1 Pr1 O6 61.65(5)
O7 Pr1 O6 71.86(5)
O8 Pr1 O6 72.01(5)
O5 Pr1 O6 62.51(5)
O4 Pr1 O6 123.72(5)
C13 Pr1 O3 77.23(7)
O2 Pr1 O3 61.98(5)
O1 Pr1 O3 123.97(5)
O7 Pr1 O3 145.25(5)
O8 Pr1 O3 69.71(5)
O5 Pr1 O3 107.60(5)
O4 Pr1 O3 61.19(5)
O6 Pr1 O3 141.72(5)
C23 Al1 C25 111.45(14)
C23 Al1 C22 106.73(12)
C25 Al1 C22 111.01(13)
C23 Al1 C24 108.58(14)
C25 Al1 C24 106.90(11)
C22 Al1 C24 112.21(12)
C29 Al2 C27 110.09(11)
C29 Al2 C28 107.74(11)
C27 Al2 C28 107.66(11)
C29 Al2 C26 106.58(12)
C27 Al2 C26 110.77(12)
C28 Al2 C26 113.92(10)
C1 O1 C12 113.65(19)
C1 O1 Pr1 114.57(14)
C12 O1 Pr1 120.12(14)
C3 O2 C2 114.74(17)
C3 O2 Pr1 120.09(13)
C2 O2 Pr1 123.05(13)
C5 O3 C4 110.60(18)
C5 O3 Pr1 115.82(13)
C4 O3 Pr1 117.78(14)
C7 O4 C6 112.21(19)
C7 O4 Pr1 118.40(14)
C6 O4 Pr1 121.59(14)
C9 O5 C8 114.37(19)
C9 O5 Pr1 116.49(13)
C8 O5 Pr1 121.42(14)
C11 O6 C10 111.54(18)
C11 O6 Pr1 117.79(13)
C10 O6 Pr1 116.80(13)
C14 O7 C17 108.03(16)
C14 O7 Pr1 118.63(13)
C17 O7 Pr1 124.19(13)
C21 O8 C18 109.17(18)
C21 O8 Pr1 126.41(15)
C18 O8 Pr1 124.14(13)
O1 C1 C2 110.02(19)
O1 C1 H1A 109.7
C2 C1 H1A 109.7
O1 C1 H1B 109.7
C2 C1 H1B 109.7
H1A C1 H1B 108.2
O2 C2 C1 105.13(18)
O2 C2 H2A 110.7
C1 C2 H2A 110.7
O2 C2 H2B 110.7
C1 C2 H2B 110.7
H2A C2 H2B 108.8
O2 C3 C4 106.60(19)
O2 C3 H3A 110.4
C4 C3 H3A 110.4
O2 C3 H3B 110.4
C4 C3 H3B 110.4
H3A C3 H3B 108.6
O3 C4 C3 108.59(18)
O3 C4 H4A 110.0
C3 C4 H4A 110.0
O3 C4 H4B 110.0
C3 C4 H4B 110.0
H4A C4 H4B 108.4
O3 C5 C6 107.7(2)
O3 C5 H5A 110.2
C6 C5 H5A 110.2
O3 C5 H5B 110.2
C6 C5 H5B 110.2
H5A C5 H5B 108.5
O4 C6 C5 107.1(2)
O4 C6 H6A 110.3
C5 C6 H6A 110.3
O4 C6 H6B 110.3
C5 C6 H6B 110.3
H6A C6 H6B 108.6
O4 C7 C8 108.9(2)
O4 C7 H7A 109.9
C8 C7 H7A 109.9
O4 C7 H7B 109.9
C8 C7 H7B 109.9
H7A C7 H7B 108.3
O5 C8 C7 106.5(2)
O5 C8 H8A 110.4
C7 C8 H8A 110.4
O5 C8 H8B 110.4
C7 C8 H8B 110.4
H8A C8 H8B 108.6
O5 C9 C10 107.38(19)
O5 C9 H9A 110.2
C10 C9 H9A 110.2
O5 C9 H9B 110.2
C10 C9 H9B 110.2
H9A C9 H9B 108.5
O6 C10 C9 108.38(19)
O6 C10 H10A 110.0
C9 C10 H10A 110.0
O6 C10 H10B 110.0
C9 C10 H10B 110.0
H10A C10 H10B 108.4
O6 C11 C12 107.33(19)
O6 C11 H11A 110.2
C12 C11 H11A 110.2
O6 C11 H11B 110.2
C12 C11 H11B 110.2
H11A C11 H11B 108.5
O1 C12 C11 107.85(19)
O1 C12 H12A 110.1
C11 C12 H12A 110.1
O1 C12 H12B 110.1
C11 C12 H12B 110.1
H12A C12 H12B 108.5
Pr1 C13 H13A 109.5
Pr1 C13 H13B 109.5
H13A C13 H13B 109.5
Pr1 C13 H13C 109.5
H13A C13 H13C 109.5
H13B C13 H13C 109.5
O7 C14 C15 105.69(19)
O7 C14 H14A 110.6
C15 C14 H14A 110.6
O7 C14 H14B 110.6
C15 C14 H14B 110.6
H14A C14 H14B 108.7
C14 C15 C16 101.97(19)
C14 C15 H15A 111.4
C16 C15 H15A 111.4
C14 C15 H15B 111.4
C16 C15 H15B 111.4
H15A C15 H15B 109.2
C17 C16 C15 101.48(19)
C17 C16 H16A 111.5
C15 C16 H16A 111.5
C17 C16 H16B 111.5
C15 C16 H16B 111.5
H16A C16 H16B 109.3
O7 C17 C16 105.47(19)
O7 C17 H17A 110.6
C16 C17 H17A 110.6
O7 C17 H17B 110.6
C16 C17 H17B 110.6
H17A C17 H17B 108.8
O8 C18 C19 106.96(19)
O8 C18 H18A 110.3
C19 C18 H18A 110.3
O8 C18 H18B 110.3
C19 C18 H18B 110.3
H18A C18 H18B 108.6
C18 C19 C20 103.8(2)
C18 C19 H19A 111.0
C20 C19 H19A 111.0
C18 C19 H19B 111.0
C20 C19 H19B 111.0
H19A C19 H19B 109.0
C21 C20 C19 106.7(2)
C21 C20 H20A 110.4
C19 C20 H20A 110.4
C21 C20 H20B 110.4
C19 C20 H20B 110.4
H20A C20 H20B 108.6
C20 C21 O8 106.9(2)
C20 C21 H21A 110.3
O8 C21 H21A 110.3
C20 C21 H21B 110.3
O8 C21 H21B 110.3
H21A C21 H21B 108.6
Al1 C22 H22A 109.5
Al1 C22 H22B 109.5
H22A C22 H22B 109.5
Al1 C22 H22C 109.5
H22A C22 H22C 109.5
H22B C22 H22C 109.5
Al1 C23 H23A 109.5
Al1 C23 H23B 109.5
H23A C23 H23B 109.5
Al1 C23 H23C 109.5
H23A C23 H23C 109.5
H23B C23 H23C 109.5
Al1 C24 H24A 109.5
Al1 C24 H24B 109.5
H24A C24 H24B 109.5
Al1 C24 H24C 109.5
H24A C24 H24C 109.5
H24B C24 H24C 109.5
Al1 C25 H25A 109.5
Al1 C25 H25B 109.5
H25A C25 H25B 109.5
Al1 C25 H25C 109.5
H25A C25 H25C 109.5
H25B C25 H25C 109.5
Al2 C26 H26A 109.5
Al2 C26 H26B 109.5
H26A C26 H26B 109.5
Al2 C26 H26C 109.5
H26A C26 H26C 109.5
H26B C26 H26C 109.5
Al2 C27 H27A 109.5
Al2 C27 H27B 109.5
H27A C27 H27B 109.5
Al2 C27 H27C 109.5
H27A C27 H27C 109.5
H27B C27 H27C 109.5
Al2 C28 H28A 109.5
Al2 C28 H28B 109.5
H28A C28 H28B 109.5
Al2 C28 H28C 109.5
H28A C28 H28C 109.5
H28B C28 H28C 109.5
Al2 C29 H29A 109.5
Al2 C29 H29B 109.5
H29A C29 H29B 109.5
Al2 C29 H29C 109.5
H29A C29 H29C 109.5
H29B C29 H29C 109.5

loop_
_geom_bond_atom_site_label_1
_geom_bond_atom_site_label_2
_geom_bond_distance
Pr1 C13 2.487(2)
Pr1 O2 2.5673(15)
Pr1 O1 2.5761(15)
Pr1 O7 2.5809(14)
Pr1 O8 2.5917(15)
Pr1 O5 2.6050(15)
Pr1 O4 2.6072(16)
Pr1 O6 2.6339(15)
Pr1 O3 2.6383(15)
Al1 C23 2.008(3)
Al1 C25 2.013(3)
Al1 C22 2.013(3)
Al1 C24 2.016(3)
Al2 C29 2.004(3)
Al2 C27 2.014(3)
Al2 C28 2.020(2)
Al2 C26 2.021(3)
O1 C1 1.445(3)
O1 C12 1.447(3)
O2 C3 1.436(3)
O2 C2 1.444(3)
O3 C5 1.437(3)
O3 C4 1.441(3)
O4 C7 1.441(3)
O4 C6 1.442(3)
O5 C9 1.427(3)
O5 C8 1.456(3)
O6 C11 1.430(3)
O6 C10 1.455(3)
O7 C14 1.459(3)
O7 C17 1.466(3)
O8 C21 1.448(3)
O8 C18 1.453(3)
C1 C2 1.499(3)
C1 H1A 0.9900
C1 H1B 0.9900
C2 H2A 0.9900
C2 H2B 0.9900
C3 C4 1.502(4)
C3 H3A 0.9900
C3 H3B 0.9900
C4 H4A 0.9900
C4 H4B 0.9900
C5 C6 1.491(4)
C5 H5A 0.9900
C5 H5B 0.9900
C6 H6A 0.9900
C6 H6B 0.9900
C7 C8 1.479(4)
C7 H7A 0.9900
C7 H7B 0.9900
C8 H8A 0.9900
C8 H8B 0.9900
C9 C10 1.480(4)
C9 H9A 0.9900
C9 H9B 0.9900
C10 H10A 0.9900
C10 H10B 0.9900
C11 C12 1.485(4)
C11 H11A 0.9900
C11 H11B 0.9900
C12 H12A 0.9900
C12 H12B 0.9900
C13 H13A 0.9800
C13 H13B 0.9800
C13 H13C 0.9800
C14 C15 1.514(3)
C14 H14A 0.9900
C14 H14B 0.9900
C15 C16 1.514(4)
C15 H15A 0.9900
C15 H15B 0.9900
C16 C17 1.505(3)
C16 H16A 0.9900
C16 H16B 0.9900
C17 H17A 0.9900
C17 H17B 0.9900
C18 C19 1.499(3)
C18 H18A 0.9900
C18 H18B 0.9900
C19 C20 1.507(4)
C19 H19A 0.9900
C19 H19B 0.9900
C20 C21 1.444(4)
C20 H20A 0.9900
C20 H20B 0.9900
C21 H21A 0.9900
C21 H21B 0.9900
C22 H22A 0.9800
C22 H22B 0.9800
C22 H22C 0.9800
C23 H23A 0.9800
C23 H23B 0.9800
C23 H23C 0.9800
C24 H24A 0.9800
C24 H24B 0.9800
C24 H24C 0.9800
C25 H25A 0.9800
C25 H25B 0.9800
C25 H25C 0.9800
C26 H26A 0.9800
C26 H26B 0.9800
C26 H26C 0.9800
C27 H27A 0.9800
C27 H27B 0.9800
C27 H27C 0.9800
C28 H28A 0.9800
C28 H28B 0.9800
C28 H28C 0.9800
C29 H29A 0.9800
C29 H29B 0.9800
C29 H29C 0.9800
